data_4075561
loop_
_publ_author_name
'Meyer, Nils'
'L\"ohnwitz, Karolin'
'Zulys, Agustino'
'Roesky, Peter W.'
'Dochnahl, Maximilian'
'Blechert, Siegfried'

_publ_section_title
;
 Aminotroponate Zinc Complexes as Catalysts for the Intramolecular
 Hydroamination of Alkenes and Alkynes
;
_journal_issue 15
_journal_name_full Organometallics
_journal_page_first 3730
_journal_paper_doi 10.1021/om060369i
_journal_volume 25
_journal_year 2006
_chemical_formula_sum 'C11 H15 N O Zn'
_chemical_formula_weight 242.61
_chemical_name_systematic
; 
 ? 
;
_space_group_IT_number 14
_symmetry_cell_setting monoclinic
_symmetry_space_group_name_Hall '-P 2yn'
_symmetry_space_group_name_H-M 'P 1 21/n 1'
_atom_sites_solution_hydrogens geom
_atom_sites_solution_primary direct
_atom_sites_solution_secondary difmap
_audit_creation_method SHELXL-97
_cell_angle_alpha 90.00
_cell_angle_beta 91.947(19)
_cell_angle_gamma 90.00
_cell_formula_units_Z 4
_cell_length_a 9.581(2)
_cell_length_b 9.2854(14)
_cell_length_c 12.740(3)
_cell_measurement_temperature 173(2)
_cell_volume 1132.7(4)
_computing_cell_refinement 'STOE X-AREA'
_computing_data_collection 'STOE X-AREA'
_computing_data_reduction 'STOE X-RED'
_computing_molecular_graphics 'diamond 2.1e'
_computing_structure_refinement 'SHELXL-97 (Sheldrick, 1997)'
_computing_structure_solution 'SHELXS-97 (Sheldrick, 1990)'
_diffrn_ambient_temperature 173(2)
_diffrn_measured_fraction_theta_full 0.992
_diffrn_measured_fraction_theta_max 0.992
_diffrn_measurement_device_type 'STOE IPDS 2T'
_diffrn_measurement_method 'area detector'
_diffrn_radiation_monochromator graphite
_diffrn_radiation_source 'fine-focus sealed tube'
_diffrn_radiation_type MoK\a
_diffrn_radiation_wavelength 0.71073
_diffrn_reflns_av_R_equivalents 0.0395
_diffrn_reflns_av_sigmaI/netI 0.0304
_diffrn_reflns_limit_h_max 12
_diffrn_reflns_limit_h_min -13
_diffrn_reflns_limit_k_max 12
_diffrn_reflns_limit_k_min -12
_diffrn_reflns_limit_l_max 17
_diffrn_reflns_limit_l_min -17
_diffrn_reflns_number 8692
_diffrn_reflns_theta_full 29.21
_diffrn_reflns_theta_max 29.21
_diffrn_reflns_theta_min 3.20
_exptl_absorpt_coefficient_mu 2.136
_exptl_absorpt_correction_T_max 0.8058
_exptl_absorpt_correction_T_min 0.7530
_exptl_absorpt_correction_type integration
_exptl_absorpt_process_details 'Stoe X-red'
_exptl_crystal_colour yellow
_exptl_crystal_density_diffrn 1.423
_exptl_crystal_density_method 'not measured'
_exptl_crystal_description cube
_exptl_crystal_F_000 504
_exptl_crystal_size_max 0.395
_exptl_crystal_size_mid 0.309
_exptl_crystal_size_min 0.236
_refine_diff_density_max 0.524
_refine_diff_density_min -0.599
_refine_diff_density_rms 0.067
_refine_ls_extinction_method none
_refine_ls_goodness_of_fit_ref 2.515
_refine_ls_hydrogen_treatment constr
_refine_ls_matrix_type full
_refine_ls_number_parameters 129
_refine_ls_number_reflns 3045
_refine_ls_number_restraints 0
_refine_ls_restrained_S_all 2.515
_refine_ls_R_factor_all 0.0453
_refine_ls_R_factor_gt 0.0353
_refine_ls_shift/su_max 0.012
_refine_ls_shift/su_mean 0.001
_refine_ls_structure_factor_coef Fsqd
_refine_ls_weighting_details 'calc w=1/[\s^2^(Fo^2^)+(0.0000P)^2^+0.0000P] where P=(Fo^2^+2Fc^2^)/3'
_refine_ls_weighting_scheme calc
_refine_ls_wR_factor_gt 0.0563
_refine_ls_wR_factor_ref 0.0567
_reflns_number_gt 2546
_reflns_number_total 3045
_reflns_threshold_expression >2sigma(I)
_cod_data_source_file om060369isi20060428_100454.cif
_cod_data_source_block 2a
_cod_original_sg_symbol_H-M 'P 21/n'
_cod_database_code 4075561

loop_
_symmetry_equiv_pos_as_xyz
'x, y, z'
'-x+1/2, y+1/2, -z+1/2'
'-x, -y, -z'
'x-1/2, -y-1/2, z-1/2'

loop_
_atom_site_label
_atom_site_type_symbol
_atom_site_fract_x
_atom_site_fract_y
_atom_site_fract_z
_atom_site_U_iso_or_equiv
_atom_site_adp_type
_atom_site_occupancy
_atom_site_symmetry_multiplicity
_atom_site_calc_flag
_atom_site_refinement_flags
C1 C 0.5340(2) 1.1161(3) 0.17120(17) 0.0300(5) Uani 1 1 d .
C2 C 0.5940(2) 1.2447(3) 0.20382(19) 0.0407(6) Uani 1 1 d .
H5 H 0.5945 1.3164 0.1506 0.049 Uiso 1 1 calc R
C3 C 0.6540(2) 1.2897(4) 0.2995(2) 0.0534(7) Uani 1 1 d .
H12 H 0.6839 1.3872 0.3025 0.064 Uiso 1 1 calc R
C4 C 0.6753(3) 1.2118(4) 0.3892(2) 0.0557(8) Uani 1 1 d .
H4A H 0.7190 1.2606 0.4470 0.067 Uiso 1 1 calc R
C5 C 0.6395(3) 1.0673(4) 0.4051(2) 0.0572(8) Uani 1 1 d .
H10 H 0.6647 1.0308 0.4728 0.069 Uiso 1 1 calc R
C6 C 0.5749(2) 0.9713(4) 0.33988(19) 0.0483(7) Uani 1 1 d .
H11 H 0.5613 0.8795 0.3707 0.058 Uiso 1 1 calc R
C7 C 0.5237(2) 0.9815(3) 0.23426(17) 0.0356(5) Uani 1 1 d .
C8 C 0.4457(3) 0.7309(3) 0.2289(2) 0.0490(6) Uani 1 1 d .
H9 H 0.5287 0.7086 0.2758 0.059 Uiso 1 1 calc R
C9 C 0.3138(3) 0.7322(5) 0.2948(3) 0.0819(11) Uani 1 1 d .
H9A H 0.2333 0.7624 0.2506 0.098 Uiso 1 1 calc R
H9B H 0.3270 0.7998 0.3534 0.098 Uiso 1 1 calc R
H9C H 0.2972 0.6354 0.3222 0.098 Uiso 1 1 calc R
C10 C 0.4334(3) 0.6187(3) 0.1436(3) 0.0657(9) Uani 1 1 d .
H13A H 0.5184 0.6190 0.1029 0.079 Uiso 1 1 calc R
H13B H 0.3526 0.6406 0.0971 0.079 Uiso 1 1 calc R
H13C H 0.4212 0.5235 0.1753 0.079 Uiso 1 1 calc R
C11 C 0.1775(2) 0.8886(3) -0.00418(19) 0.0443(7) Uani 1 1 d .
H8A H 0.1732 0.8859 -0.0811 0.053 Uiso 1 1 calc R
H8B H 0.1173 0.9660 0.0204 0.053 Uiso 1 1 calc R
H8C H 0.1455 0.7962 0.0234 0.053 Uiso 1 1 calc R
N1 N 0.46418(17) 0.8718(2) 0.18178(14) 0.0344(4) Uani 1 1 d .
O1 O 0.48316(13) 1.10697(17) 0.07494(11) 0.0310(3) Uani 1 1 d .
Zn1 Zn 0.36949(2) 0.92364(3) 0.045179(19) 0.02972(7) Uani 1 1 d .

loop_
_atom_site_aniso_label
_atom_site_aniso_U_11
_atom_site_aniso_U_22
_atom_site_aniso_U_33
_atom_site_aniso_U_23
_atom_site_aniso_U_13
_atom_site_aniso_U_12
C1 0.0241(9) 0.0325(13) 0.0340(10) -0.0031(9) 0.0088(7) 0.0028(8)
C2 0.0442(12) 0.0376(15) 0.0413(13) -0.0074(11) 0.0132(10) -0.0029(12)
C3 0.0503(14) 0.0535(19) 0.0572(16) -0.0231(15) 0.0146(12) -0.0175(13)
C4 0.0479(14) 0.076(2) 0.0432(15) -0.0217(15) 0.0042(11) -0.0153(15)
C5 0.0514(14) 0.076(2) 0.0440(14) -0.0099(16) -0.0043(10) 0.0005(17)
C6 0.0476(13) 0.0558(19) 0.0410(13) 0.0036(13) -0.0047(10) 0.0002(13)
C7 0.0274(9) 0.0417(15) 0.0383(11) 0.0005(11) 0.0079(8) 0.0053(10)
C8 0.0435(13) 0.0433(17) 0.0595(15) 0.0167(14) -0.0085(11) -0.0011(12)
C9 0.079(2) 0.082(3) 0.087(2) 0.033(2) 0.0286(18) -0.022(2)
C10 0.0648(18) 0.0349(18) 0.096(2) 0.0190(17) -0.0120(16) -0.0044(14)
C11 0.0301(10) 0.056(2) 0.0465(13) -0.0049(12) 0.0006(9) -0.0023(11)
N1 0.0285(8) 0.0396(12) 0.0351(9) 0.0056(9) 0.0006(7) -0.0024(8)
O1 0.0314(7) 0.0283(9) 0.0337(7) -0.0025(6) 0.0066(6) -0.0001(6)
Zn1 0.02533(11) 0.03179(14) 0.03216(12) 0.00053(13) 0.00264(7) -0.00109(13)

loop_
_atom_type_symbol
_atom_type_description
_atom_type_scat_dispersion_real
_atom_type_scat_dispersion_imag
_atom_type_scat_source
C C 0.0033 0.0016 'International Tables Vol C Tables 4.2.6.8 and 6.1.1.4'
H H 0.0000 0.0000 'International Tables Vol C Tables 4.2.6.8 and 6.1.1.4'
N N 0.0061 0.0033 'International Tables Vol C Tables 4.2.6.8 and 6.1.1.4'
O O 0.0106 0.0060 'International Tables Vol C Tables 4.2.6.8 and 6.1.1.4'
Zn Zn 0.2839 1.4301 'International Tables Vol C Tables 4.2.6.8 and 6.1.1.4'

loop_
_geom_angle_atom_site_label_1
_geom_angle_atom_site_label_2
_geom_angle_atom_site_label_3
_geom_angle
_geom_angle_site_symmetry_1
_geom_angle_site_symmetry_3
O1 C1 C2 118.4(2) . .
O1 C1 C7 114.9(2) . .
C2 C1 C7 126.6(2) . .
C1 C2 C3 132.6(3) . .
C4 C3 C2 128.3(3) . .
C3 C4 C5 126.8(3) . .
C6 C5 C4 130.6(3) . .
C5 C6 C7 132.4(3) . .
N1 C7 C6 123.5(3) . .
N1 C7 C1 113.9(2) . .
C6 C7 C1 122.6(2) . .
N1 C8 C10 109.4(2) . .
N1 C8 C9 109.4(3) . .
C10 C8 C9 110.7(3) . .
C7 N1 C8 122.4(2) . .
C7 N1 Zn1 115.25(17) . .
C8 N1 Zn1 121.33(16) . .
C1 O1 Zn1 113.98(13) . .
C1 O1 Zn1 116.54(11) . 3_675
Zn1 O1 Zn1 96.72(6) . 3_675
C11 Zn1 N1 129.57(9) . .
C11 Zn1 O1 133.43(10) . .
N1 Zn1 O1 79.39(7) . .
C11 Zn1 O1 112.69(9) . 3_675
N1 Zn1 O1 107.52(7) . 3_675
O1 Zn1 O1 83.28(6) . 3_675
C11 Zn1 Zn1 135.55(8) . 3_675
N1 Zn1 Zn1 94.87(5) . 3_675
O1 Zn1 Zn1 42.70(4) . 3_675
O1 Zn1 Zn1 40.59(4) 3_675 3_675

loop_
_geom_bond_atom_site_label_1
_geom_bond_atom_site_label_2
_geom_bond_distance
_geom_bond_site_symmetry_2
C1 O1 1.307(2) .
C1 C2 1.383(3) .
C1 C7 1.491(3) .
C2 C3 1.394(3) .
C3 C4 1.362(4) .
C4 C5 1.401(5) .
C5 C6 1.354(4) .
C6 C7 1.420(3) .
C7 N1 1.336(3) .
C8 N1 1.453(3) .
C8 C10 1.508(5) .
C8 C9 1.540(4) .
C11 Zn1 1.951(2) .
N1 Zn1 1.9940(19) .
O1 Zn1 2.0493(15) .
O1 Zn1 2.1360(14) 3_675
Zn1 O1 2.1360(14) 3_675
Zn1 Zn1 3.1283(8) 3_675
